data_7033053
loop_
_publ_author_name
'Meesala, Yedukondalu'
'Kavala, Veerababurao'
'Chang, Hao-Ching'
'Kuo, Ting-Shen'
'Yao, Ching-Fa'
'Lee, Way-Zen'

_publ_section_title
;
 Synthesis, structures and electrochemical and photophysical properties of
 anilido-benzoxazole boron difluoride (ABB) complexes.
;
_journal_issue 3
_journal_name_full 'Dalton transactions (Cambridge, England : 2003)'
_journal_page_first 1120
_journal_page_last 1129
_journal_paper_doi 10.1039/c4dt03052d
_journal_volume 44
_journal_year 2015
_chemical_formula_moiety 'C23 H21 B F2 N2 O'
_chemical_formula_sum 'C23 H21 B F2 N2 O'
_chemical_formula_weight 390.23
_chemical_name_systematic
;
 ?
;
_space_group_IT_number 61
_symmetry_cell_setting orthorhombic
_symmetry_space_group_name_Hall '-P 2ac 2ab'
_symmetry_space_group_name_H-M 'P b c a'
_atom_sites_solution_hydrogens geom
_atom_sites_solution_primary direct
_atom_sites_solution_secondary difmap
_audit_creation_method SHELXL-97
_cell_angle_alpha 90.00
_cell_angle_beta 90.00
_cell_angle_gamma 90.00
_cell_formula_units_Z 8
_cell_length_a 9.9254(4)
_cell_length_b 15.5842(5)
_cell_length_c 24.9184(10)
_cell_measurement_reflns_used 0
_cell_measurement_temperature 200(2)
_cell_measurement_theta_max 0
_cell_measurement_theta_min 0
_cell_volume 3854.4(3)
_computing_molecular_graphics 'Ortep-3 for Windows (Farrugia, 1997)'
_computing_publication_material 'WinGX publication routines (Farrugia, 1999)'
_computing_structure_refinement 'SHELXL-97 (Sheldrick, 1997)'
_computing_structure_solution 'SHELXS-86 (Sheldrick, 1986)'
_diffrn_ambient_temperature 200(2)
_diffrn_measured_fraction_theta_full 0.999
_diffrn_measured_fraction_theta_max 0.999
_diffrn_radiation_monochromator graphite
_diffrn_radiation_source 'fine-focus sealed tube'
_diffrn_radiation_type MoK\a
_diffrn_radiation_wavelength 0.71073
_diffrn_reflns_av_R_equivalents 0.0422
_diffrn_reflns_av_sigmaI/netI 0.0307
_diffrn_reflns_limit_h_max 11
_diffrn_reflns_limit_h_min -11
_diffrn_reflns_limit_k_max 14
_diffrn_reflns_limit_k_min -18
_diffrn_reflns_limit_l_max 29
_diffrn_reflns_limit_l_min -29
_diffrn_reflns_number 22055
_diffrn_reflns_theta_full 25.10
_diffrn_reflns_theta_max 25.10
_diffrn_reflns_theta_min 1.63
_exptl_absorpt_coefficient_mu 0.095
_exptl_absorpt_correction_T_max 0.9868
_exptl_absorpt_correction_T_min 0.9294
_exptl_absorpt_correction_type multi-scan
_exptl_crystal_colour yellow-green
_exptl_crystal_density_diffrn 1.345
_exptl_crystal_density_method 'not measured'
_exptl_crystal_description prism
_exptl_crystal_F_000 1632
_exptl_crystal_size_max 0.78
_exptl_crystal_size_mid 0.43
_exptl_crystal_size_min 0.14
_refine_diff_density_max 0.538
_refine_diff_density_min -0.373
_refine_diff_density_rms 0.123
_refine_ls_extinction_method none
_refine_ls_goodness_of_fit_ref 1.089
_refine_ls_hydrogen_treatment constr
_refine_ls_matrix_type full
_refine_ls_number_parameters 262
_refine_ls_number_reflns 3412
_refine_ls_number_restraints 0
_refine_ls_restrained_S_all 1.089
_refine_ls_R_factor_all 0.0676
_refine_ls_R_factor_gt 0.0465
_refine_ls_shift/su_max 0.004
_refine_ls_shift/su_mean 0.000
_refine_ls_structure_factor_coef Fsqd
_refine_ls_weighting_details 'calc w=1/[\s^2^(Fo^2^)+(0.0905P)^2^+1.1481P] where P=(Fo^2^+2Fc^2^)/3'
_refine_ls_weighting_scheme calc
_refine_ls_wR_factor_gt 0.1338
_refine_ls_wR_factor_ref 0.1583
_reflns_number_gt 2620
_reflns_number_total 3412
_reflns_threshold_expression >2sigma(I)
_cod_data_source_file c4dt03052d2.cif
_cod_data_source_block ch14962
_cod_depositor_comments 'Adding full bibliography for 7033051--7033056.cif.'
_cod_database_code 7033053

loop_
_symmetry_equiv_pos_as_xyz
'x, y, z'
'-x+1/2, -y, z+1/2'
'-x, y+1/2, -z+1/2'
'x+1/2, -y+1/2, -z'
'-x, -y, -z'
'x-1/2, y, -z-1/2'
'x, -y-1/2, z-1/2'
'-x-1/2, y-1/2, z'

loop_
_atom_site_label
_atom_site_type_symbol
_atom_site_fract_x
_atom_site_fract_y
_atom_site_fract_z
_atom_site_U_iso_or_equiv
_atom_site_adp_type
_atom_site_occupancy
_atom_site_symmetry_multiplicity
_atom_site_calc_flag
_atom_site_refinement_flags
B1 B 0.9184(3) 0.57661(15) 0.09681(9) 0.0296(5) Uani 1 1 d .
C1 C 0.7428(2) 0.69225(13) 0.09186(8) 0.0285(5) Uani 1 1 d .
C2 C 0.7994(2) 0.77459(14) 0.09323(9) 0.0338(5) Uani 1 1 d .
C3 C 0.9155(3) 0.79741(16) 0.12921(11) 0.0496(7) Uani 1 1 d .
H3A H 0.9363 0.7471 0.1520 0.060 Uiso 1 1 calc R
H3B H 0.9954 0.8085 0.1065 0.060 Uiso 1 1 calc R
C4 C 0.8945(4) 0.8717(2) 0.16410(14) 0.0877(12) Uani 1 1 d .
H4A H 0.9754 0.8813 0.1858 0.132 Uiso 1 1 calc R
H4B H 0.8174 0.8610 0.1877 0.132 Uiso 1 1 calc R
H4C H 0.8766 0.9226 0.1421 0.132 Uiso 1 1 calc R
C5 C 0.7445(3) 0.83657(15) 0.05979(10) 0.0422(6) Uani 1 1 d .
H5 H 0.7819 0.8927 0.0598 0.051 Uiso 1 1 calc R
C6 C 0.6378(3) 0.81893(16) 0.02678(10) 0.0457(6) Uani 1 1 d .
H6 H 0.6026 0.8624 0.0040 0.055 Uiso 1 1 calc R
C7 C 0.5817(3) 0.73839(17) 0.02656(9) 0.0449(6) Uani 1 1 d .
H7 H 0.5067 0.7270 0.0039 0.054 Uiso 1 1 calc R
C8 C 0.6324(2) 0.67320(15) 0.05886(9) 0.0362(5) Uani 1 1 d .
C9 C 0.5679(3) 0.58549(17) 0.05732(12) 0.0535(7) Uani 1 1 d .
H9A H 0.5548 0.5685 0.0194 0.064 Uiso 1 1 calc R
H9B H 0.6302 0.5435 0.0739 0.064 Uiso 1 1 calc R
C10 C 0.4347(3) 0.5811(2) 0.08577(17) 0.0839(11) Uani 1 1 d .
H10A H 0.3988 0.5227 0.0833 0.126 Uiso 1 1 calc R
H10B H 0.3715 0.6213 0.0690 0.126 Uiso 1 1 calc R
H10C H 0.4470 0.5966 0.1236 0.126 Uiso 1 1 calc R
C11 C 0.7640(2) 0.61511(12) 0.17628(8) 0.0283(5) Uani 1 1 d .
C12 C 0.6681(2) 0.66947(14) 0.20068(9) 0.0351(5) Uani 1 1 d .
H12 H 0.6257 0.7130 0.1800 0.042 Uiso 1 1 calc R
C13 C 0.6354(2) 0.66015(14) 0.25392(9) 0.0387(6) Uani 1 1 d .
H13 H 0.5705 0.6977 0.2692 0.046 Uiso 1 1 calc R
C14 C 0.6946(2) 0.59717(15) 0.28635(9) 0.0382(6) Uani 1 1 d .
H14 H 0.6728 0.5931 0.3234 0.046 Uiso 1 1 calc R
C15 C 0.7845(2) 0.54163(14) 0.26350(8) 0.0354(5) Uani 1 1 d .
H15 H 0.8235 0.4974 0.2846 0.042 Uiso 1 1 calc R
C16 C 0.8199(2) 0.54935(13) 0.20886(8) 0.0297(5) Uani 1 1 d .
C17 C 0.9117(2) 0.49258(12) 0.18423(8) 0.0284(5) Uani 1 1 d .
C18 C 1.0536(2) 0.38662(13) 0.17274(9) 0.0320(5) Uani 1 1 d .
C19 C 1.1340(2) 0.31550(14) 0.17966(10) 0.0407(6) Uani 1 1 d .
H19 H 1.1364 0.2839 0.2123 0.049 Uiso 1 1 calc R
C20 C 1.2113(2) 0.29352(15) 0.13540(11) 0.0441(6) Uani 1 1 d .
H20 H 1.2682 0.2446 0.1376 0.053 Uiso 1 1 calc R
C21 C 1.2085(2) 0.34029(15) 0.08817(10) 0.0401(6) Uani 1 1 d .
H21 H 1.2640 0.3227 0.0591 0.048 Uiso 1 1 calc R
C22 C 1.1273(2) 0.41187(14) 0.08196(9) 0.0344(5) Uani 1 1 d .
H22 H 1.1254 0.4441 0.0496 0.041 Uiso 1 1 calc R
C23 C 1.0490(2) 0.43345(13) 0.12588(8) 0.0290(5) Uani 1 1 d .
F1 F 1.03460(13) 0.62639(8) 0.09163(5) 0.0412(4) Uani 1 1 d .
F2 F 0.88325(14) 0.54443(8) 0.04721(5) 0.0433(4) Uani 1 1 d .
N1 N 0.80310(17) 0.62446(11) 0.12384(7) 0.0293(4) Uani 1 1 d .
N2 N 0.95554(17) 0.49998(11) 0.13469(7) 0.0280(4) Uani 1 1 d .
O1 O 0.96604(15) 0.42403(9) 0.20982(6) 0.0347(4) Uani 1 1 d .

loop_
_atom_site_aniso_label
_atom_site_aniso_U_11
_atom_site_aniso_U_22
_atom_site_aniso_U_33
_atom_site_aniso_U_23
_atom_site_aniso_U_13
_atom_site_aniso_U_12
B1 0.0338(13) 0.0317(12) 0.0234(12) 0.0032(10) 0.0002(10) 0.0044(11)
C1 0.0289(11) 0.0323(11) 0.0243(11) 0.0011(8) 0.0016(9) 0.0073(9)
C2 0.0323(12) 0.0344(11) 0.0345(12) 0.0014(9) -0.0001(10) 0.0035(10)
C3 0.0418(15) 0.0401(13) 0.0669(18) -0.0082(12) -0.0140(13) 0.0003(11)
C4 0.121(3) 0.065(2) 0.077(2) -0.0242(17) -0.046(2) 0.015(2)
C5 0.0435(14) 0.0354(12) 0.0477(15) 0.0091(10) 0.0053(12) 0.0083(11)
C6 0.0510(16) 0.0505(14) 0.0355(13) 0.0083(11) 0.0005(12) 0.0203(12)
C7 0.0388(14) 0.0625(16) 0.0335(13) -0.0091(12) -0.0093(11) 0.0202(12)
C8 0.0299(12) 0.0433(12) 0.0354(13) -0.0077(10) -0.0019(10) 0.0050(10)
C9 0.0439(15) 0.0508(15) 0.0659(18) -0.0161(13) -0.0093(13) -0.0049(12)
C10 0.059(2) 0.072(2) 0.121(3) -0.014(2) 0.014(2) -0.0186(17)
C11 0.0274(11) 0.0313(10) 0.0263(11) -0.0014(8) 0.0020(9) -0.0037(9)
C12 0.0329(12) 0.0367(11) 0.0357(13) -0.0024(10) 0.0022(10) 0.0021(10)
C13 0.0349(13) 0.0436(12) 0.0376(13) -0.0084(10) 0.0089(10) -0.0029(10)
C14 0.0396(13) 0.0472(13) 0.0278(12) -0.0031(10) 0.0070(10) -0.0083(11)
C15 0.0378(13) 0.0405(12) 0.0279(12) 0.0043(9) 0.0019(10) -0.0064(10)
C16 0.0295(11) 0.0331(10) 0.0266(11) 0.0018(9) 0.0020(9) -0.0018(9)
C17 0.0286(11) 0.0304(10) 0.0262(11) 0.0046(8) -0.0024(9) -0.0006(9)
C18 0.0288(12) 0.0327(11) 0.0345(12) 0.0025(9) 0.0003(9) 0.0005(9)
C19 0.0345(13) 0.0375(12) 0.0502(15) 0.0115(11) -0.0031(11) 0.0036(10)
C20 0.0339(13) 0.0364(12) 0.0621(17) 0.0014(12) -0.0030(12) 0.0090(10)
C21 0.0313(12) 0.0442(13) 0.0448(14) -0.0051(11) 0.0005(11) 0.0053(10)
C22 0.0321(12) 0.0390(11) 0.0321(12) -0.0020(9) -0.0007(10) 0.0018(10)
C23 0.0258(11) 0.0290(11) 0.0324(12) 0.0003(9) -0.0036(9) 0.0024(8)
F1 0.0370(8) 0.0412(7) 0.0454(8) 0.0118(6) 0.0118(6) 0.0024(6)
F2 0.0545(9) 0.0518(8) 0.0234(7) -0.0031(6) -0.0045(6) 0.0195(7)
N1 0.0316(10) 0.0310(9) 0.0253(9) 0.0028(7) 0.0014(8) 0.0046(7)
N2 0.0270(9) 0.0313(9) 0.0256(10) 0.0008(7) 0.0003(7) 0.0023(7)
O1 0.0353(9) 0.0362(8) 0.0326(8) 0.0104(6) 0.0019(7) 0.0050(7)

loop_
_atom_type_symbol
_atom_type_description
_atom_type_scat_dispersion_real
_atom_type_scat_dispersion_imag
_atom_type_scat_source
C C 0.0033 0.0016 'International Tables Vol C Tables 4.2.6.8 and 6.1.1.4'
H H 0.0000 0.0000 'International Tables Vol C Tables 4.2.6.8 and 6.1.1.4'
B B 0.0013 0.0007 'International Tables Vol C Tables 4.2.6.8 and 6.1.1.4'
N N 0.0061 0.0033 'International Tables Vol C Tables 4.2.6.8 and 6.1.1.4'
O O 0.0106 0.0060 'International Tables Vol C Tables 4.2.6.8 and 6.1.1.4'
F F 0.0171 0.0103 'International Tables Vol C Tables 4.2.6.8 and 6.1.1.4'

loop_
_geom_angle_atom_site_label_1
_geom_angle_atom_site_label_2
_geom_angle_atom_site_label_3
_geom_angle
F2 B1 F1 109.17(18)
F2 B1 N1 112.60(18)
F1 B1 N1 112.94(18)
F2 B1 N2 108.81(17)
F1 B1 N2 106.57(17)
N1 B1 N2 106.47(17)
C2 C1 C8 121.43(19)
C2 C1 N1 119.18(18)
C8 C1 N1 119.34(18)
C5 C2 C1 117.8(2)
C5 C2 C3 119.7(2)
C1 C2 C3 122.6(2)
C4 C3 C2 115.6(2)
C4 C3 H3A 108.4
C2 C3 H3A 108.4
C4 C3 H3B 108.4
C2 C3 H3B 108.4
H3A C3 H3B 107.4
C3 C4 H4A 109.5
C3 C4 H4B 109.5
H4A C4 H4B 109.5
C3 C4 H4C 109.5
H4A C4 H4C 109.5
H4B C4 H4C 109.5
C6 C5 C2 121.7(2)
C6 C5 H5 119.2
C2 C5 H5 119.2
C5 C6 C7 120.0(2)
C5 C6 H6 120.0
C7 C6 H6 120.0
C6 C7 C8 121.2(2)
C6 C7 H7 119.4
C8 C7 H7 119.4
C7 C8 C1 117.9(2)
C7 C8 C9 119.5(2)
C1 C8 C9 122.6(2)
C10 C9 C8 113.7(2)
C10 C9 H9A 108.8
C8 C9 H9A 108.8
C10 C9 H9B 108.8
C8 C9 H9B 108.8
H9A C9 H9B 107.7
C9 C10 H10A 109.5
C9 C10 H10B 109.5
H10A C10 H10B 109.5
C9 C10 H10C 109.5
H10A C10 H10C 109.5
H10B C10 H10C 109.5
N1 C11 C12 122.51(19)
N1 C11 C16 120.74(18)
C12 C11 C16 116.74(19)
C13 C12 C11 120.8(2)
C13 C12 H12 119.6
C11 C12 H12 119.6
C12 C13 C14 122.2(2)
C12 C13 H13 118.9
C14 C13 H13 118.9
C15 C14 C13 118.5(2)
C15 C14 H14 120.8
C13 C14 H14 120.8
C14 C15 C16 120.7(2)
C14 C15 H15 119.7
C16 C15 H15 119.7
C17 C16 C15 121.82(19)
C17 C16 C11 117.13(18)
C15 C16 C11 121.1(2)
N2 C17 O1 112.30(18)
N2 C17 C16 124.59(18)
O1 C17 C16 123.11(18)
C23 C18 C19 123.5(2)
C23 C18 O1 108.61(17)
C19 C18 O1 127.9(2)
C18 C19 C20 114.8(2)
C18 C19 H19 122.6
C20 C19 H19 122.6
C21 C20 C19 122.3(2)
C21 C20 H20 118.8
C19 C20 H20 118.8
C22 C21 C20 122.0(2)
C22 C21 H21 119.0
C20 C21 H21 119.0
C21 C22 C23 115.7(2)
C21 C22 H22 122.1
C23 C22 H22 122.1
C18 C23 C22 121.5(2)
C18 C23 N2 106.25(18)
C22 C23 N2 132.22(19)
C11 N1 C1 118.93(16)
C11 N1 B1 125.60(17)
C1 N1 B1 115.04(16)
C17 N2 C23 107.45(16)
C17 N2 B1 123.73(17)
C23 N2 B1 128.49(17)
C17 O1 C18 105.37(16)

loop_
_geom_bond_atom_site_label_1
_geom_bond_atom_site_label_2
_geom_bond_distance
B1 F2 1.379(3)
B1 F1 1.396(3)
B1 N1 1.523(3)
B1 N2 1.566(3)
C1 C2 1.401(3)
C1 C8 1.401(3)
C1 N1 1.452(3)
C2 C5 1.387(3)
C2 C3 1.503(3)
C3 C4 1.463(4)
C3 H3A 0.9900
C3 H3B 0.9900
C4 H4A 0.9800
C4 H4B 0.9800
C4 H4C 0.9800
C5 C6 1.368(4)
C5 H5 0.9500
C6 C7 1.373(4)
C6 H6 0.9500
C7 C8 1.391(3)
C7 H7 0.9500
C8 C9 1.510(3)
C9 C10 1.502(4)
C9 H9A 0.9900
C9 H9B 0.9900
C10 H10A 0.9800
C10 H10B 0.9800
C10 H10C 0.9800
C11 N1 1.371(3)
C11 C12 1.412(3)
C11 C16 1.420(3)
C12 C13 1.373(3)
C12 H12 0.9500
C13 C14 1.400(3)
C13 H13 0.9500
C14 C15 1.367(3)
C14 H14 0.9500
C15 C16 1.411(3)
C15 H15 0.9500
C16 C17 1.411(3)
C17 N2 1.314(3)
C17 O1 1.356(2)
C18 C23 1.378(3)
C18 C19 1.377(3)
C18 O1 1.396(3)
C19 C20 1.386(4)
C19 H19 0.9500
C20 C21 1.385(4)
C20 H20 0.9500
C21 C22 1.385(3)
C21 H21 0.9500
C22 C23 1.384(3)
C22 H22 0.9500
C23 N2 1.408(3)
